data_7211025
loop_
_publ_author_name
'Chen, Sheng-Chun'
'Zhang, Zhi-Hui'
'Huang, Kun-Lin'
'Luo, Hai-Kun'
'He, Ming-Yang'
'Du, Miao'
'Chen, Qun'

_publ_section_title
;
 Alkali-metal-regulated construction of superhydrophilic ZnII and CdII
 coordination polymers with perhalogenated terephthalate ligands
;
_journal_issue 45
_journal_name_full CrystEngComm
_journal_page_first 9613
_journal_paper_doi 10.1039/c3ce41108g
_journal_volume 15
_journal_year 2013
_chemical_formula_sum 'C17 H14 Cl6 K N2 O7 Zn'
_chemical_formula_weight 675.47
_chemical_name_systematic
; 
 ? 
;
_space_group_IT_number 14
_symmetry_cell_setting monoclinic
_symmetry_space_group_name_Hall '-P 2yn'
_symmetry_space_group_name_H-M 'P 1 21/n 1'
_atom_sites_solution_hydrogens geom
_atom_sites_solution_primary direct
_atom_sites_solution_secondary difmap
_audit_creation_method SHELXL-97
_cell_angle_alpha 90.00
_cell_angle_beta 106.919(2)
_cell_angle_gamma 90.00
_cell_formula_units_Z 4
_cell_length_a 10.3749(8)
_cell_length_b 17.7228(14)
_cell_length_c 14.3154(11)
_cell_measurement_reflns_used 6044
_cell_measurement_temperature 296(2)
_cell_measurement_theta_max 29.65
_cell_measurement_theta_min 2.35
_cell_volume 2518.3(3)
_computing_cell_refinement 'Bruker SMART'
_computing_data_collection 'Bruker SMART'
_computing_data_reduction 'Bruker SAINT'
_computing_molecular_graphics 'Bruker SHELXTL'
_computing_publication_material 'Bruker SHELXTL'
_computing_structure_refinement 'SHELXL-97 (Sheldrick, 1997)'
_computing_structure_solution 'SHELXS-97 (Sheldrick, 1990)'
_diffrn_ambient_temperature 296(2)
_diffrn_measured_fraction_theta_full 0.995
_diffrn_measured_fraction_theta_max 0.995
_diffrn_measurement_device_type 'CCD area detector'
_diffrn_measurement_method 'phi and omega scans'
_diffrn_radiation_monochromator graphite
_diffrn_radiation_source 'fine-focus sealed tube'
_diffrn_radiation_type MoK\a
_diffrn_radiation_wavelength 0.71073
_diffrn_reflns_av_R_equivalents 0.0454
_diffrn_reflns_av_sigmaI/netI 0.0471
_diffrn_reflns_limit_h_max 12
_diffrn_reflns_limit_h_min -12
_diffrn_reflns_limit_k_max 21
_diffrn_reflns_limit_k_min -19
_diffrn_reflns_limit_l_max 17
_diffrn_reflns_limit_l_min -17
_diffrn_reflns_number 14787
_diffrn_reflns_theta_full 26.00
_diffrn_reflns_theta_max 26.00
_diffrn_reflns_theta_min 2.44
_exptl_absorpt_coefficient_mu 1.819
_exptl_absorpt_correction_T_max 0.6099
_exptl_absorpt_correction_T_min 0.5638
_exptl_absorpt_correction_type multi-scan
_exptl_absorpt_process_details SADABS
_exptl_crystal_colour Colourless
_exptl_crystal_density_diffrn 1.782
_exptl_crystal_density_method 'not measured'
_exptl_crystal_description Block
_exptl_crystal_F_000 1348
_exptl_crystal_size_max 0.32
_exptl_crystal_size_mid 0.28
_exptl_crystal_size_min 0.28
_refine_diff_density_max 0.715
_refine_diff_density_min -0.668
_refine_diff_density_rms 0.169
_refine_ls_extinction_method none
_refine_ls_goodness_of_fit_ref 1.039
_refine_ls_hydrogen_treatment constr
_refine_ls_matrix_type full
_refine_ls_number_parameters 311
_refine_ls_number_reflns 4933
_refine_ls_number_restraints 0
_refine_ls_restrained_S_all 1.039
_refine_ls_R_factor_all 0.0563
_refine_ls_R_factor_gt 0.0373
_refine_ls_shift/su_max 0.001
_refine_ls_shift/su_mean 0.000
_refine_ls_structure_factor_coef Fsqd
_refine_ls_weighting_details 'calc w=1/[\s^2^(Fo^2^)+(0.0974P)^2^+0.0000P] where P=(Fo^2^+2Fc^2^)/3'
_refine_ls_weighting_scheme calc
_refine_ls_wR_factor_gt 0.1167
_refine_ls_wR_factor_ref 0.1364
_reflns_number_gt 3995
_reflns_number_total 4933
_reflns_threshold_expression >2sigma(I)
_cod_data_source_file c3ce41108g.txt
_cod_data_source_block 4
_cod_depositor_comments
;
The following automatic conversions were performed:

'_symmetry_cell_setting' value 'Monoclinic' changed to 'monoclinic'
according to /home/saulius/struct/CIF-dictionaries/cif_core.dic
dictionary named 'cif_core.dic' version 2.4.2 from
2011-04-26.

'_exptl_absorpt_correction_type' value 'Multi-scan'
changed to 'multi-scan' according to
/home/saulius/struct/CIF-dictionaries/cif_core.dic dictionary named
'cif_core.dic' version 2.4.2 from 2011-04-26.

Automatic conversion script
Id: cif_fix_values 1891 2012-01-12 08:04:46Z andrius 
;
_cod_original_sg_symbol_H-M 'P 21/n'
_cod_database_code 7211025

loop_
_symmetry_equiv_pos_as_xyz
'x, y, z'
'-x+1/2, y+1/2, -z+1/2'
'-x, -y, -z'
'x-1/2, -y-1/2, z-1/2'

loop_
_atom_site_label
_atom_site_type_symbol
_atom_site_fract_x
_atom_site_fract_y
_atom_site_fract_z
_atom_site_U_iso_or_equiv
_atom_site_adp_type
_atom_site_occupancy
_atom_site_symmetry_multiplicity
_atom_site_calc_flag
_atom_site_refinement_flags
K1 K 0.41279(10) 0.93281(5) 0.41109(6) 0.0473(2) Uani 1 1 d .
Zn1 Zn 0.51185(4) 1.058251(18) 0.22812(3) 0.02853(14) Uani 1 1 d .
C1 C 0.3823(4) 0.93103(19) 0.1371(3) 0.0421(9) Uani 1 1 d .
C2 C 0.3149(4) 0.85465(18) 0.1359(2) 0.0370(8) Uani 1 1 d .
C3 C 0.1822(4) 0.84189(19) 0.0805(2) 0.0391(8) Uani 1 1 d .
C4 C 0.1204(4) 0.77249(19) 0.0835(2) 0.0377(7) Uani 1 1 d .
C5 C 0.1896(3) 0.71553(17) 0.1439(2) 0.0343(7) Uani 1 1 d .
C6 C 0.3233(4) 0.72755(18) 0.1979(3) 0.0376(7) Uani 1 1 d .
C7 C 0.3853(3) 0.79668(19) 0.1938(3) 0.0380(7) Uani 1 1 d .
C8 C 0.3784(4) 1.14127(18) 0.3461(3) 0.0390(8) Uani 1 1 d .
C9 C 0.7220(3) 1.0178(2) 0.3819(3) 0.0385(8) Uani 1 1 d .
C10 C 0.8669(3) 1.00796(19) 0.4420(2) 0.0339(7) Uani 1 1 d .
C11 C 0.9172(4) 0.93712(18) 0.4754(3) 0.0362(7) Uani 1 1 d .
C12 C 1.0503(4) 0.92987(19) 0.5335(3) 0.0384(7) Uani 1 1 d .
C13 C 0.0785(6) 0.8421(3) 0.2938(4) 0.0680(13) Uani 1 1 d .
H13 H 0.0679 0.7899 0.2957 0.082 Uiso 1 1 d R
C14 C 0.0407(7) 0.9732(3) 0.2577(5) 0.0928(19) Uani 1 1 d .
H14A H 0.0752 0.9864 0.3255 0.139 Uiso 1 1 calc R
H14B H -0.0333 1.0057 0.2267 0.139 Uiso 1 1 calc R
H14C H 0.1106 0.9788 0.2266 0.139 Uiso 1 1 calc R
C15 C -0.1366(6) 0.8816(4) 0.1899(5) 0.098(2) Uani 1 1 d .
H15A H -0.1546 0.8284 0.1886 0.148 Uiso 1 1 calc R
H15B H -0.1456 0.8990 0.1248 0.148 Uiso 1 1 calc R
H15C H -0.1997 0.9078 0.2157 0.148 Uiso 1 1 calc R
C16 C 0.6396(7) 1.1645(3) 0.1261(5) 0.096(2) Uani 1 1 d .
H16A H 0.6366 1.1907 0.0668 0.144 Uiso 1 1 calc R
H16B H 0.7247 1.1393 0.1503 0.144 Uiso 1 1 calc R
H16C H 0.6288 1.2000 0.1739 0.144 Uiso 1 1 calc R
C17 C 0.4013(8) 1.1458(4) 0.0499(4) 0.108(2) Uani 1 1 d .
H17A H 0.3647 1.1738 0.0936 0.161 Uiso 1 1 calc R
H17B H 0.3380 1.1078 0.0174 0.161 Uiso 1 1 calc R
H17C H 0.4185 1.1794 0.0023 0.161 Uiso 1 1 calc R
Cl1 Cl 0.54970(11) 0.81111(6) 0.26159(10) 0.0677(3) Uani 1 1 d .
Cl2 Cl 0.41001(12) 0.65704(6) 0.27235(9) 0.0663(3) Uani 1 1 d .
Cl3 Cl 0.09321(13) 0.91424(6) 0.00966(8) 0.0649(3) Uani 1 1 d .
Cl4 Cl -0.04254(11) 0.75538(6) 0.01424(8) 0.0598(3) Uani 1 1 d .
Cl5 Cl 0.81543(10) 0.85913(6) 0.44430(8) 0.0544(3) Uani 1 1 d .
Cl6 Cl 1.11294(11) 0.84147(5) 0.57420(8) 0.0577(3) Uani 1 1 d .
N1 N -0.0050(5) 0.8955(2) 0.2493(3) 0.0696(11) Uani 1 1 d .
N2 N 0.5305(4) 1.10882(15) 0.1066(2) 0.0431(7) Uani 1 1 d .
H2 H 0.5473 1.0779 0.0664 0.052 Uiso 1 1 d R
O1 O 0.3925(3) 0.96998(13) 0.21237(17) 0.0396(5) Uani 1 1 d .
O2 O 0.4255(5) 0.94887(17) 0.0698(2) 0.0815(13) Uani 1 1 d .
O3 O 0.4380(3) 1.14453(13) 0.27992(18) 0.0420(6) Uani 1 1 d .
O4 O 0.3675(3) 1.08780(15) 0.3965(2) 0.0597(8) Uani 1 1 d .
O5 O 0.7014(3) 1.02818(16) 0.29166(18) 0.0465(6) Uani 1 1 d .
O6 O 0.6348(3) 1.01598(18) 0.4238(2) 0.0542(7) Uani 1 1 d .
O7 O 0.1936(4) 0.8518(2) 0.3427(3) 0.0800(10) Uani 1 1 d .

loop_
_atom_site_aniso_label
_atom_site_aniso_U_11
_atom_site_aniso_U_22
_atom_site_aniso_U_33
_atom_site_aniso_U_23
_atom_site_aniso_U_13
_atom_site_aniso_U_12
K1 0.0591(5) 0.0419(4) 0.0441(5) -0.0013(3) 0.0200(4) -0.0099(4)
Zn1 0.0321(2) 0.0224(2) 0.0314(2) 0.00046(13) 0.00965(16) -0.00047(13)
C1 0.058(2) 0.0314(17) 0.042(2) -0.0073(14) 0.0224(18) -0.0190(15)
C2 0.049(2) 0.0292(16) 0.0367(18) -0.0094(13) 0.0192(16) -0.0136(14)
C3 0.056(2) 0.0297(16) 0.0318(17) -0.0002(13) 0.0126(16) -0.0038(15)
C4 0.0431(19) 0.0350(18) 0.0341(17) -0.0050(13) 0.0099(15) -0.0104(14)
C5 0.0437(19) 0.0259(15) 0.0356(17) -0.0043(13) 0.0152(15) -0.0096(14)
C6 0.0420(19) 0.0283(16) 0.0404(18) -0.0013(14) 0.0086(15) -0.0014(14)
C7 0.0358(18) 0.0343(17) 0.0434(19) -0.0076(14) 0.0107(15) -0.0125(14)
C8 0.049(2) 0.0273(16) 0.0426(19) 0.0032(14) 0.0162(16) 0.0143(14)
C9 0.0336(18) 0.0390(19) 0.0411(19) 0.0020(14) 0.0079(15) 0.0068(14)
C10 0.0304(16) 0.0409(18) 0.0303(16) 0.0001(13) 0.0088(13) 0.0044(14)
C11 0.0355(18) 0.0352(17) 0.0360(17) -0.0010(13) 0.0073(14) -0.0041(13)
C12 0.0421(19) 0.0356(17) 0.0367(18) 0.0035(14) 0.0102(15) 0.0089(14)
C13 0.087(4) 0.058(3) 0.071(3) -0.010(2) 0.042(3) -0.019(3)
C14 0.119(5) 0.064(3) 0.116(5) -0.006(3) 0.067(4) -0.003(3)
C15 0.075(4) 0.122(5) 0.097(5) -0.022(4) 0.023(4) 0.010(4)
C16 0.163(7) 0.060(3) 0.096(4) -0.012(3) 0.086(5) -0.038(4)
C17 0.136(6) 0.111(5) 0.062(3) 0.026(3) 0.007(4) 0.041(5)
Cl1 0.0425(6) 0.0560(6) 0.0909(8) -0.0067(6) -0.0021(5) -0.0137(5)
Cl2 0.0686(7) 0.0392(5) 0.0754(8) 0.0115(5) -0.0040(6) 0.0030(5)
Cl3 0.0855(8) 0.0395(5) 0.0576(6) 0.0135(5) 0.0017(6) -0.0002(5)
Cl4 0.0473(6) 0.0534(6) 0.0657(7) 0.0013(5) -0.0039(5) -0.0113(4)
Cl5 0.0496(6) 0.0416(5) 0.0657(6) -0.0035(4) 0.0065(5) -0.0099(4)
Cl6 0.0580(6) 0.0363(5) 0.0690(7) 0.0077(4) 0.0032(5) 0.0107(4)
N1 0.082(3) 0.063(3) 0.074(3) -0.016(2) 0.040(3) -0.018(2)
N2 0.078(2) 0.0280(14) 0.0271(14) 0.0015(11) 0.0208(15) 0.0007(14)
O1 0.0544(15) 0.0323(12) 0.0348(12) -0.0094(10) 0.0173(11) -0.0133(11)
O2 0.149(4) 0.059(2) 0.0614(19) -0.0251(15) 0.069(2) -0.053(2)
O3 0.0561(16) 0.0285(12) 0.0485(14) 0.0008(10) 0.0261(13) 0.0066(11)
O4 0.079(2) 0.0364(14) 0.079(2) 0.0199(14) 0.0472(18) 0.0235(14)
O5 0.0396(14) 0.0623(16) 0.0340(13) 0.0040(12) 0.0051(11) 0.0099(12)
O6 0.0349(14) 0.076(2) 0.0550(16) 0.0077(14) 0.0177(12) 0.0038(13)
O7 0.074(2) 0.083(3) 0.080(2) -0.0076(19) 0.018(2) -0.021(2)

loop_
_atom_type_symbol
_atom_type_description
_atom_type_scat_dispersion_real
_atom_type_scat_dispersion_imag
_atom_type_scat_source
C C 0.0033 0.0016 'International Tables Vol C Tables 4.2.6.8 and 6.1.1.4'
H H 0.0000 0.0000 'International Tables Vol C Tables 4.2.6.8 and 6.1.1.4'
O O 0.0106 0.0060 'International Tables Vol C Tables 4.2.6.8 and 6.1.1.4'
N N 0.0061 0.0033 'International Tables Vol C Tables 4.2.6.8 and 6.1.1.4'
Cl Cl 0.1484 0.1585 'International Tables Vol C Tables 4.2.6.8 and 6.1.1.4'
Zn Zn 0.2839 1.4301 'International Tables Vol C Tables 4.2.6.8 and 6.1.1.4'
K K 0.2009 0.2494 'International Tables Vol C Tables 4.2.6.8 and 6.1.1.4'

loop_
_geom_angle_atom_site_label_1
_geom_angle_atom_site_label_2
_geom_angle_atom_site_label_3
_geom_angle
_geom_angle_site_symmetry_1
_geom_angle_site_symmetry_3
O7 K1 O6 162.62(10) . .
O7 K1 O6 98.65(10) . 3_676
O6 K1 O6 97.31(7) . 3_676
O7 K1 O4 113.73(12) . .
O6 K1 O4 65.67(9) . .
O6 K1 O4 70.44(9) 3_676 .
O7 K1 O1 87.15(10) . .
O6 K1 O1 75.87(8) . .
O6 K1 O1 144.05(9) 3_676 .
O4 K1 O1 74.74(8) . .
O7 K1 O4 127.66(10) . 3_676
O6 K1 O4 66.70(8) . 3_676
O6 K1 O4 61.91(8) 3_676 3_676
O4 K1 O4 104.59(7) . 3_676
O1 K1 O4 138.15(8) . 3_676
O7 K1 K1 146.59(9) . 3_676
O6 K1 K1 48.81(6) . 3_676
O6 K1 K1 48.51(6) 3_676 3_676
O4 K1 K1 55.59(8) . 3_676
O1 K1 K1 115.45(6) . 3_676
O4 K1 K1 49.00(6) 3_676 3_676
O7 K1 Cl1 84.25(9) . .
O6 K1 Cl1 83.72(7) . .
O6 K1 Cl1 157.11(7) 3_676 .
O4 K1 Cl1 129.21(6) . .
O1 K1 Cl1 58.46(6) . .
O4 K1 Cl1 98.32(6) 3_676 .
K1 K1 Cl1 128.05(4) 3_676 .
O7 K1 Cl4 69.06(9) . 4_676
O6 K1 Cl4 118.07(7) . 4_676
O6 K1 Cl4 89.25(7) 3_676 4_676
O4 K1 Cl4 159.68(7) . 4_676
O1 K1 Cl4 125.43(6) . 4_676
O4 K1 Cl4 63.08(6) 3_676 4_676
K1 K1 Cl4 110.21(4) 3_676 4_676
Cl1 K1 Cl4 70.47(3) . 4_676
O7 K1 Zn1 116.22(9) . .
O6 K1 Zn1 47.86(6) . .
O6 K1 Zn1 124.09(7) 3_676 .
O4 K1 Zn1 56.25(5) . .
O1 K1 Zn1 30.44(5) . .
O4 K1 Zn1 114.37(6) 3_676 .
K1 K1 Zn1 85.33(3) 3_676 .
Cl1 K1 Zn1 73.06(3) . .
Cl4 K1 Zn1 142.36(3) 4_676 .
O3 Zn1 O1 111.30(10) . .
O3 Zn1 O5 118.86(11) . .
O1 Zn1 O5 110.23(12) . .
O3 Zn1 N2 97.27(11) . .
O1 Zn1 N2 118.04(11) . .
O5 Zn1 N2 100.59(13) . .
O3 Zn1 K1 88.95(7) . .
O1 Zn1 K1 47.61(7) . .
O5 Zn1 K1 87.56(8) . .
N2 Zn1 K1 165.62(9) . .
O2 C1 O1 125.3(3) . .
O2 C1 C2 119.7(3) . .
O1 C1 C2 115.0(3) . .
C7 C2 C3 118.8(3) . .
C7 C2 C1 119.4(3) . .
C3 C2 C1 121.7(3) . .
C4 C3 C2 120.9(3) . .
C4 C3 Cl3 120.1(3) . .
C2 C3 Cl3 119.0(3) . .
C5 C4 C3 120.2(3) . .
C5 C4 Cl4 118.3(2) . .
C3 C4 Cl4 121.4(3) . .
C4 C5 C6 119.1(3) . .
C4 C5 C8 121.3(3) . 2_545
C6 C5 C8 119.6(3) . 2_545
C7 C6 C5 120.6(3) . .
C7 C6 Cl2 120.1(3) . .
C5 C6 Cl2 119.4(3) . .
C2 C7 C6 120.5(3) . .
C2 C7 Cl1 119.4(2) . .
C6 C7 Cl1 120.1(3) . .
O4 C8 O3 128.7(3) . .
O4 C8 C5 119.6(3) . 2
O3 C8 C5 111.7(3) . 2
O6 C9 O5 125.3(3) . .
O6 C9 C10 118.3(3) . .
O5 C9 C10 116.4(3) . .
C12 C10 C11 119.4(3) 3_776 .
C12 C10 C9 119.8(3) 3_776 .
C11 C10 C9 120.8(3) . .
C10 C11 C12 119.7(3) . .
C10 C11 Cl5 119.8(3) . .
C12 C11 Cl5 120.5(3) . .
C10 C12 C11 120.9(3) 3_776 .
C10 C12 Cl6 119.5(3) 3_776 .
C11 C12 Cl6 119.6(3) . .
O7 C13 N1 125.4(5) . .
O7 C13 H13 103.3 . .
N1 C13 H13 131.4 . .
N1 C14 H14A 109.5 . .
N1 C14 H14B 109.5 . .
H14A C14 H14B 109.5 . .
N1 C14 H14C 109.5 . .
H14A C14 H14C 109.5 . .
H14B C14 H14C 109.5 . .
N1 C15 H15A 109.5 . .
N1 C15 H15B 109.5 . .
H15A C15 H15B 109.5 . .
N1 C15 H15C 109.5 . .
H15A C15 H15C 109.5 . .
H15B C15 H15C 109.5 . .
N2 C16 H16A 109.5 . .
N2 C16 H16B 109.5 . .
H16A C16 H16B 109.5 . .
N2 C16 H16C 109.5 . .
H16A C16 H16C 109.5 . .
H16B C16 H16C 109.5 . .
N2 C17 H17A 109.5 . .
N2 C17 H17B 109.5 . .
H17A C17 H17B 109.5 . .
N2 C17 H17C 109.5 . .
H17A C17 H17C 109.5 . .
H17B C17 H17C 109.5 . .
C7 Cl1 K1 85.78(12) . .
C4 Cl4 K1 112.65(12) . 4_575
C13 N1 C15 123.6(5) . .
C13 N1 C14 119.3(5) . .
C15 N1 C14 117.0(6) . .
C16 N2 C17 109.1(5) . .
C16 N2 Zn1 113.5(3) . .
C17 N2 Zn1 111.5(3) . .
C16 N2 H2 105.3 . .
C17 N2 H2 104.0 . .
Zn1 N2 H2 112.9 . .
C1 O1 Zn1 115.3(2) . .
C1 O1 K1 133.4(2) . .
Zn1 O1 K1 101.94(9) . .
C8 O3 Zn1 125.2(2) . .
C8 O4 K1 140.4(2) . .
C8 O4 K1 117.1(3) . 3_676
K1 O4 K1 75.41(7) . 3_676
C9 O5 Zn1 111.1(2) . .
C9 O6 K1 136.1(3) . .
C9 O6 K1 140.2(3) . 3_676
K1 O6 K1 82.69(7) . 3_676
C13 O7 K1 153.7(4) . .

loop_
_geom_bond_atom_site_label_1
_geom_bond_atom_site_label_2
_geom_bond_distance
_geom_bond_site_symmetry_2
K1 O7 2.625(4) .
K1 O6 2.696(3) .
K1 O6 2.709(3) 3_676
K1 O4 2.784(3) .
K1 O1 2.867(2) .
K1 O4 3.044(4) 3_676
K1 K1 3.5702(17) 3_676
K1 Cl1 3.6081(15) .
K1 Cl4 3.6222(14) 4_676
K1 Zn1 3.7981(9) .
Zn1 O3 1.951(2) .
Zn1 O1 1.967(2) .
Zn1 O5 1.984(3) .
Zn1 N2 2.015(3) .
C1 O2 1.217(4) .
C1 O1 1.258(4) .
C1 C2 1.521(4) .
C2 C7 1.387(5) .
C2 C3 1.393(5) .
C3 C4 1.393(5) .
C3 Cl3 1.726(4) .
C4 C5 1.386(5) .
C4 Cl4 1.720(4) .
C5 C6 1.394(5) .
C5 C8 1.519(4) 2_545
C6 C7 1.393(5) .
C6 Cl2 1.717(4) .
C7 Cl1 1.718(3) .
C8 O4 1.216(4) .
C8 O3 1.275(4) .
C8 C5 1.519(4) 2
C9 O6 1.222(4) .
C9 O5 1.260(4) .
C9 C10 1.510(5) .
C10 C12 1.378(5) 3_776
C10 C11 1.390(5) .
C11 C12 1.396(5) .
C11 Cl5 1.717(3) .
C12 C10 1.378(5) 3_776
C12 Cl6 1.731(3) .
C13 O7 1.208(6) .
C13 N1 1.316(7) .
C13 H13 0.9336 .
C14 N1 1.450(7) .
C14 H14A 0.9600 .
C14 H14B 0.9600 .
C14 H14C 0.9600 .
C15 N1 1.404(7) .
C15 H15A 0.9600 .
C15 H15B 0.9600 .
C15 H15C 0.9600 .
C16 N2 1.466(6) .
C16 H16A 0.9600 .
C16 H16B 0.9600 .
C16 H16C 0.9600 .
C17 N2 1.501(7) .
C17 H17A 0.9600 .
C17 H17B 0.9600 .
C17 H17C 0.9600 .
Cl4 K1 3.6222(14) 4_575
N2 H2 0.8494 .
O4 K1 3.044(4) 3_676
O6 K1 2.709(3) 3_676

loop_
_geom_torsion_atom_site_label_1
_geom_torsion_atom_site_label_2
_geom_torsion_atom_site_label_3
_geom_torsion_atom_site_label_4
_geom_torsion
_geom_torsion_site_symmetry_1
_geom_torsion_site_symmetry_4
O7 K1 Zn1 O3 101.91(13) . .
O6 K1 Zn1 O3 -86.59(12) . .
O6 K1 Zn1 O3 -20.48(11) 3_676 .
O4 K1 Zn1 O3 -0.24(12) . .
O1 K1 Zn1 O3 120.57(13) . .
O4 K1 Zn1 O3 -91.96(10) 3_676 .
K1 K1 Zn1 O3 -51.39(9) 3_676 .
Cl1 K1 Zn1 O3 176.44(9) . .
Cl4 K1 Zn1 O3 -168.87(10) 4_676 .
O7 K1 Zn1 O1 -18.66(14) . .
O6 K1 Zn1 O1 152.84(13) . .
O6 K1 Zn1 O1 -141.05(13) 3_676 .
O4 K1 Zn1 O1 -120.81(14) . .
O4 K1 Zn1 O1 147.47(12) 3_676 .
K1 K1 Zn1 O1 -171.96(11) 3_676 .
Cl1 K1 Zn1 O1 55.87(10) . .
Cl4 K1 Zn1 O1 70.56(11) 4_676 .
O7 K1 Zn1 O5 -139.14(13) . .
O6 K1 Zn1 O5 32.36(12) . .
O6 K1 Zn1 O5 98.47(11) 3_676 .
O4 K1 Zn1 O5 118.71(12) . .
O1 K1 Zn1 O5 -120.48(13) . .
O4 K1 Zn1 O5 26.99(10) 3_676 .
K1 K1 Zn1 O5 67.56(9) 3_676 .
Cl1 K1 Zn1 O5 -64.62(8) . .
Cl4 K1 Zn1 O5 -49.93(9) 4_676 .
O7 K1 Zn1 N2 -14.1(4) . .
O6 K1 Zn1 N2 157.4(4) . .
O6 K1 Zn1 N2 -136.4(4) 3_676 .
O4 K1 Zn1 N2 -116.2(4) . .
O1 K1 Zn1 N2 4.6(4) . .
O4 K1 Zn1 N2 152.1(4) 3_676 .
K1 K1 Zn1 N2 -167.4(4) 3_676 .
Cl1 K1 Zn1 N2 60.5(4) . .
Cl4 K1 Zn1 N2 75.2(4) 4_676 .
O2 C1 C2 C7 103.1(5) . .
O1 C1 C2 C7 -74.4(4) . .
O2 C1 C2 C3 -79.2(5) . .
O1 C1 C2 C3 103.3(4) . .
C7 C2 C3 C4 0.4(5) . .
C1 C2 C3 C4 -177.3(3) . .
C7 C2 C3 Cl3 179.0(3) . .
C1 C2 C3 Cl3 1.3(4) . .
C2 C3 C4 C5 1.6(5) . .
Cl3 C3 C4 C5 -176.9(3) . .
C2 C3 C4 Cl4 -179.0(2) . .
Cl3 C3 C4 Cl4 2.4(4) . .
C3 C4 C5 C6 -2.8(5) . .
Cl4 C4 C5 C6 177.8(2) . .
C3 C4 C5 C8 175.7(3) . 2_545
Cl4 C4 C5 C8 -3.6(4) . 2_545
C4 C5 C6 C7 2.0(5) . .
C8 C5 C6 C7 -176.6(3) 2_545 .
C4 C5 C6 Cl2 -179.6(3) . .
C8 C5 C6 Cl2 1.8(4) 2_545 .
C3 C2 C7 C6 -1.2(5) . .
C1 C2 C7 C6 176.5(3) . .
C3 C2 C7 Cl1 179.3(2) . .
C1 C2 C7 Cl1 -2.9(4) . .
C5 C6 C7 C2 0.0(5) . .
Cl2 C6 C7 C2 -178.3(3) . .
C5 C6 C7 Cl1 179.5(2) . .
Cl2 C6 C7 Cl1 1.1(4) . .
O6 C9 C10 C12 -101.8(4) . 3_776
O5 C9 C10 C12 77.4(4) . 3_776
O6 C9 C10 C11 76.4(4) . .
O5 C9 C10 C11 -104.4(4) . .
C12 C10 C11 C12 0.2(5) 3_776 .
C9 C10 C11 C12 -177.9(3) . .
C12 C10 C11 Cl5 -179.3(3) 3_776 .
C9 C10 C11 Cl5 2.5(4) . .
C10 C11 C12 C10 -0.2(5) . 3_776
Cl5 C11 C12 C10 179.3(3) . 3_776
C10 C11 C12 Cl6 -179.5(3) . .
Cl5 C11 C12 Cl6 0.1(4) . .
C2 C7 Cl1 K1 71.1(3) . .
C6 C7 Cl1 K1 -108.3(3) . .
O7 K1 Cl1 C7 23.66(15) . .
O6 K1 Cl1 C7 -143.77(14) . .
O6 K1 Cl1 C7 122.3(2) 3_676 .
O4 K1 Cl1 C7 -92.43(16) . .
O1 K1 Cl1 C7 -66.52(13) . .
O4 K1 Cl1 C7 150.96(13) 3_676 .
K1 K1 Cl1 C7 -165.72(13) 3_676 .
Cl4 K1 Cl1 C7 93.46(12) 4_676 .
Zn1 K1 Cl1 C7 -96.00(12) . .
C5 C4 Cl4 K1 -40.5(3) . 4_575
C3 C4 Cl4 K1 140.2(3) . 4_575
O7 C13 N1 C15 177.5(5) . .
O7 C13 N1 C14 0.0(7) . .
O3 Zn1 N2 C16 71.8(3) . .
O1 Zn1 N2 C16 -169.3(3) . .
O5 Zn1 N2 C16 -49.4(3) . .
K1 Zn1 N2 C16 -173.1(4) . .
O3 Zn1 N2 C17 -51.8(4) . .
O1 Zn1 N2 C17 67.0(4) . .
O5 Zn1 N2 C17 -173.1(4) . .
K1 Zn1 N2 C17 63.2(5) . .
O2 C1 O1 Zn1 -9.7(6) . .
C2 C1 O1 Zn1 167.6(3) . .
O2 C1 O1 K1 -149.5(4) . .
C2 C1 O1 K1 27.9(5) . .
O3 Zn1 O1 C1 141.2(3) . .
O5 Zn1 O1 C1 -84.7(3) . .
N2 Zn1 O1 C1 30.0(3) . .
K1 Zn1 O1 C1 -151.3(3) . .
O3 Zn1 O1 K1 -67.52(12) . .
O5 Zn1 O1 K1 66.57(11) . .
N2 Zn1 O1 K1 -178.71(11) . .
O7 K1 O1 C1 -53.4(3) . .
O6 K1 O1 C1 122.9(3) . .
O6 K1 O1 C1 -154.2(3) 3_676 .
O4 K1 O1 C1 -168.9(3) . .
O4 K1 O1 C1 96.1(3) 3_676 .
K1 K1 O1 C1 152.2(3) 3_676 .
Cl1 K1 O1 C1 31.6(3) . .
Cl4 K1 O1 C1 8.3(4) 4_676 .
Zn1 K1 O1 C1 143.3(4) . .
O7 K1 O1 Zn1 163.30(13) . .
O6 K1 O1 Zn1 -20.43(10) . .
O6 K1 O1 Zn1 62.48(18) 3_676 .
O4 K1 O1 Zn1 47.75(11) . .
O4 K1 O1 Zn1 -47.23(16) 3_676 .
K1 K1 O1 Zn1 8.88(12) 3_676 .
Cl1 K1 O1 Zn1 -111.70(11) . .
Cl4 K1 O1 Zn1 -135.03(7) 4_676 .
O4 C8 O3 Zn1 8.4(6) . .
C5 C8 O3 Zn1 -169.3(2) 2 .
O1 Zn1 O3 C8 39.7(3) . .
O5 Zn1 O3 C8 -90.0(3) . .
N2 Zn1 O3 C8 163.7(3) . .
K1 Zn1 O3 C8 -3.3(3) . .
O3 C8 O4 K1 -10.5(8) . .
C5 C8 O4 K1 167.0(3) 2 .
O3 C8 O4 K1 89.6(5) . 3_676
C5 C8 O4 K1 -92.9(4) 2 3_676
O7 K1 O4 C8 -101.3(5) . .
O6 K1 O4 C8 59.6(4) . .
O6 K1 O4 C8 167.6(5) 3_676 .
O1 K1 O4 C8 -21.5(4) . .
O4 K1 O4 C8 115.1(5) 3_676 .
K1 K1 O4 C8 115.1(5) 3_676 .
Cl1 K1 O4 C8 1.2(5) . .
Cl4 K1 O4 C8 165.0(3) 4_676 .
Zn1 K1 O4 C8 5.3(4) . .
O7 K1 O4 K1 143.53(10) . 3_676
O6 K1 O4 K1 -55.50(8) . 3_676
O6 K1 O4 K1 52.49(7) 3_676 3_676
O1 K1 O4 K1 -136.62(8) . 3_676
O4 K1 O4 K1 0.0 3_676 3_676
Cl1 K1 O4 K1 -113.91(8) . 3_676
Cl4 K1 O4 K1 49.9(2) 4_676 3_676
Zn1 K1 O4 K1 -109.81(8) . 3_676
O6 C9 O5 Zn1 9.4(5) . .
C10 C9 O5 Zn1 -169.7(2) . .
O3 Zn1 O5 C9 54.0(3) . .
O1 Zn1 O5 C9 -76.2(3) . .
N2 Zn1 O5 C9 158.5(2) . .
K1 Zn1 O5 C9 -33.4(2) . .
O5 C9 O6 K1 58.9(5) . .
C10 C9 O6 K1 -122.0(3) . .
O5 C9 O6 K1 -137.0(3) . 3_676
C10 C9 O6 K1 42.1(5) . 3_676
O7 K1 O6 C9 -33.6(6) . .
O6 K1 O6 C9 169.8(4) 3_676 .
O4 K1 O6 C9 -125.5(4) . .
O1 K1 O6 C9 -46.1(3) . .
O4 K1 O6 C9 114.7(4) 3_676 .
K1 K1 O6 C9 169.8(4) 3_676 .
Cl1 K1 O6 C9 12.9(3) . .
Cl4 K1 O6 C9 76.8(4) 4_676 .
Zn1 K1 O6 C9 -59.9(3) . .
O7 K1 O6 K1 156.6(4) . 3_676
O6 K1 O6 K1 0.0 3_676 3_676
O4 K1 O6 K1 64.63(9) . 3_676
O1 K1 O6 K1 144.03(9) . 3_676
O4 K1 O6 K1 -55.10(7) 3_676 3_676
Cl1 K1 O6 K1 -156.97(7) . 3_676
Cl4 K1 O6 K1 -93.07(7) 4_676 3_676
Zn1 K1 O6 K1 130.23(10) . 3_676
N1 C13 O7 K1 -10.4(11) . .
O6 K1 O7 C13 -64.1(9) . .
O6 K1 O7 C13 92.4(7) 3_676 .
O4 K1 O7 C13 20.0(8) . .
O1 K1 O7 C13 -51.9(7) . .
O4 K1 O7 C13 153.4(7) 3_676 .
K1 K1 O7 C13 83.0(8) 3_676 .
Cl1 K1 O7 C13 -110.5(7) . .
Cl4 K1 O7 C13 178.3(8) 4_676 .
Zn1 K1 O7 C13 -42.6(8) . .
